data_1549162
loop_
_publ_author_name
'Zorina-Tikhonova, Ekaterina N.'
'Chistyakov, Aleksandr S.'
'Kiskin, Mikhail A.'
'Sidorov, Aleksei A.'
'Dorovatovskii, Pavel V.'
'Zubavichus, Yan V.'
'Voronova, Eugenia D.'
'Godovikov, Ivan A.'
'Korlyukov, Alexander A.'
'Eremenko, Igor L.'
'Vologzhanina, Anna V.'

_publ_section_title
;
 Exploitation of knowledge databases in the synthesis of zinc(II)
 malonates with photo-sensitive and photo-insensitive
 <i>N</i>,<i>N</i>'-containing linkers
;
_journal_issue 3
_journal_name_full IUCrJ
_journal_page_first
;
;
_journal_paper_doi 10.1107/S2052252518001641
_journal_volume 5
_journal_year 2018
_chemical_formula_moiety 'C17 H16 N2 O4 Zn, H2 O'
_chemical_formula_sum 'C17 H18 N2 O5 Zn'
_chemical_formula_weight 395.70
_chemical_name_systematic
;
Catena((mu-Dimethylmalonato-O,O')(mu-1,2-bis(4-pyridine)ethylene)-
zinc(II) monohydrate)
;
_space_group_crystal_system monoclinic
_space_group_IT_number 14
_space_group_name_Hall '-P 2ybc'
_space_group_name_H-M_alt 'P 1 21/c 1'
_symmetry_space_group_name_Hall '-P 2ybc'
_symmetry_space_group_name_H-M 'P 1 21/c 1'
_atom_sites_solution_hydrogens mixed
_atom_sites_solution_primary dual
_audit_creation_date 2016-10-19
_audit_creation_method
;
Olex2 1.2
(compiled 2016.09.09 svn.r3337 for OlexSys, GUI svn.r5227)
;
_cell_angle_alpha 90
_cell_angle_beta 117.282(3)
_cell_angle_gamma 90
_cell_formula_units_Z 4
_cell_length_a 8.2852(11)
_cell_length_b 10.4999(14)
_cell_length_c 21.684(3)
_cell_measurement_reflns_used 3437
_cell_measurement_temperature 120
_cell_measurement_theta_max 29.66
_cell_measurement_theta_min 2.21
_cell_volume 1676.5(4)
_computing_molecular_graphics 'Olex2 (Dolomanov et al., 2009)'
_computing_publication_material 'Olex2 (Dolomanov et al., 2009)'
_computing_structure_refinement 'XL (Sheldrick, 2008)'
_computing_structure_solution 'ShelXT (Sheldrick, 2015)'
_diffrn_ambient_temperature 120
_diffrn_detector_area_resol_mean 8
_diffrn_measured_fraction_theta_full 0.996
_diffrn_measured_fraction_theta_max 0.987
_diffrn_measurement_device_type 'Bruker SMART APEX CCD area detector'
_diffrn_measurement_method 'phi and omega scans'
_diffrn_radiation_monochromator graphite
_diffrn_radiation_type MoK\a
_diffrn_radiation_wavelength 0.71073
_diffrn_reflns_av_R_equivalents 0.0607
_diffrn_reflns_av_unetI/netI 0.0601
_diffrn_reflns_Laue_measured_fraction_full 0.996
_diffrn_reflns_Laue_measured_fraction_max 0.987
_diffrn_reflns_limit_h_max 12
_diffrn_reflns_limit_h_min -12
_diffrn_reflns_limit_k_max 15
_diffrn_reflns_limit_k_min -15
_diffrn_reflns_limit_l_max 31
_diffrn_reflns_limit_l_min -31
_diffrn_reflns_number 19935
_diffrn_reflns_point_group_measured_fraction_full 0.996
_diffrn_reflns_point_group_measured_fraction_max 0.987
_diffrn_reflns_theta_full 28.000
_diffrn_reflns_theta_max 31.498
_diffrn_reflns_theta_min 2.114
_diffrn_source 'sealed tube'
_exptl_absorpt_coefficient_mu 1.496
_exptl_absorpt_correction_T_max 0.7462
_exptl_absorpt_correction_T_min 0.6453
_exptl_absorpt_correction_type multi-scan
_exptl_absorpt_process_details
;
SADABS-2014/5 (Bruker,2014/5) was used for absorption correction.
wR2(int) was 0.0774 before and 0.0550 after correction.
The Ratio of minimum to maximum transmission is 0.8648.
The \l/2 correction factor is 0.00150.
;
_exptl_crystal_colour colourless
_exptl_crystal_colour_primary colourless
_exptl_crystal_density_diffrn 1.568
_exptl_crystal_description prism
_exptl_crystal_F_000 816
_exptl_crystal_size_max 0.53
_exptl_crystal_size_mid 0.49
_exptl_crystal_size_min 0.26
_refine_diff_density_max 1.031
_refine_diff_density_min -0.756
_refine_diff_density_rms 0.110
_refine_ls_extinction_method none
_refine_ls_goodness_of_fit_ref 0.998
_refine_ls_hydrogen_treatment mixed
_refine_ls_matrix_type full
_refine_ls_number_parameters 236
_refine_ls_number_reflns 5502
_refine_ls_number_restraints 2
_refine_ls_restrained_S_all 0.998
_refine_ls_R_factor_all 0.0726
_refine_ls_R_factor_gt 0.0512
_refine_ls_shift/su_max 0.001
_refine_ls_shift/su_mean 0.000
_refine_ls_structure_factor_coef Fsqd
_refine_ls_weighting_details 'w=1/[\s^2^(Fo^2^)+(0.0150P)^2^+5.2300P] where P=(Fo^2^+2Fc^2^)/3'
_refine_ls_weighting_scheme calc
_refine_ls_wR_factor_gt 0.0948
_refine_ls_wR_factor_ref 0.1013
_reflns_Friedel_coverage 0.000
_reflns_number_gt 4217
_reflns_number_total 5502
_reflns_threshold_expression 'I > 2\s(I)'
_cod_data_source_file lq5010.cif
_cod_data_source_block 2
_cod_database_code 1549162
_shelxl_version_number 2014-3
_shelx_space_group_comment
;
The symmetry employed for this shelxl refinement is uniquely defined
by the following loop, which should always be used as a source of
symmetry information in preference to the above space-group names.
They are only intended as comments.
;
_olex2_refinement_description
;
1. Others
 Fixed Uiso: H1(0.019) H2(0.019) H4(0.021) H5(0.019) H6(0.02) H7(0.021)
 H8(0.019) H9(0.021) H11(0.018) H12(0.017) H16A(0.035) H16B(0.035) H16C(0.035)
 H17A(0.037) H17B(0.037) H17C(0.037)
 Fixed X: H1(-0.833) H2(-0.6864) H4(-0.5303) H5(-0.6763) H6(-0.442) H7(-
 1.0342) H8(-1.0156) H9(-1.0301) H11(-0.9703) H12(-0.9433) H16A(-0.7289) H16B(-
 0.5825) H16C(-0.5195) H17A(-0.3792) H17B(-0.4276) H17C(-0.4923)
 Fixed Y: H1(0.7562) H2(0.9287) H4(0.6997) H5(0.533) H6(0.921) H7(0.0909)
 H8(0.4662) H9(0.3097) H11(0.0454) H12(0.2086) H16A(0.3903) H16B(0.2897)
 H16C(0.4058) H17A(0.2616) H17B(0.1444) H17C(0.1432)
 Fixed Z: H1(0.3004) H2(0.369) H4(0.5375) H5(0.4636) H6(0.5576) H7(0.5393)
 H8(0.437) H9(0.5091) H11(0.3854) H12(0.3195) H16A(0.1644) H16B(0.1655)
 H16C(0.2193) H17A(0.3214) H17B(0.2686) H17C(0.3277)
;
_olex2_submission_special_instructions 'No special instructions were received'

loop_
_space_group_symop_operation_xyz
'x, y, z'
'-x, y+1/2, -z+1/2'
'-x, -y, -z'
'x, -y-1/2, z-1/2'

loop_
_atom_site_label
_atom_site_type_symbol
_atom_site_fract_x
_atom_site_fract_y
_atom_site_fract_z
_atom_site_U_iso_or_equiv
_atom_site_adp_type
_atom_site_occupancy
_atom_site_site_symmetry_order
_atom_site_calc_flag
_atom_site_refinement_flags_posn
Zn1 Zn -0.94010(4) 0.49185(3) 0.31425(2) 0.01124(8) Uani 1 1 d .
O1 O -0.8734(2) 0.39897(18) 0.25040(10) 0.0144(4) Uani 1 1 d .
O2 O -0.6245(3) 0.36734(19) 0.34889(11) 0.0198(4) Uani 1 1 d .
O3 O -0.8462(3) 0.1389(2) 0.14612(11) 0.0208(4) Uani 1 1 d .
O4 O -0.8486(3) 0.09836(18) 0.24633(10) 0.0143(4) Uani 1 1 d .
N1 N -0.7705(3) 0.6292(2) 0.37554(12) 0.0125(4) Uani 1 1 d .
N2 N -0.9770(3) 0.3528(2) 0.37174(12) 0.0127(4) Uani 1 1 d .
C1 C -0.7703(4) 0.7452(3) 0.34932(15) 0.0157(5) Uani 1 1 d .
H1 H -0.8330 0.7562 0.3004 0.019 Uiso 1 1 calc R
C2 C -0.6838(4) 0.8485(3) 0.38977(15) 0.0157(5) Uani 1 1 d .
H2 H -0.6864 0.9287 0.3690 0.019 Uiso 1 1 calc R
C3 C -0.5919(4) 0.8345(3) 0.46196(15) 0.0147(5) Uani 1 1 d .
C4 C -0.5915(4) 0.7137(3) 0.48878(15) 0.0172(5) Uani 1 1 d .
H4 H -0.5303 0.6997 0.5375 0.021 Uiso 1 1 calc R
C5 C -0.6798(4) 0.6150(3) 0.44448(15) 0.0156(5) Uani 1 1 d .
H5 H -0.6763 0.5330 0.4636 0.019 Uiso 1 1 calc R
C6 C -0.5022(4) 0.9398(3) 0.50943(15) 0.0164(5) Uani 1 1 d .
H6 H -0.4420 0.9210 0.5576 0.020 Uiso 1 1 calc R
C7 C -1.0104(4) 0.0627(2) 0.50265(17) 0.0174(5) Uani 1 1 d .
H7 H -1.0342 0.0909 0.5393 0.021 Uiso 1 1 calc R
C8 C -1.0034(4) 0.3796(3) 0.42709(15) 0.0158(5) Uani 1 1 d .
H8 H -1.0156 0.4662 0.4370 0.019 Uiso 1 1 calc R
C9 C -1.0135(4) 0.2866(3) 0.47005(15) 0.0174(5) Uani 1 1 d .
H9 H -1.0301 0.3097 0.5091 0.021 Uiso 1 1 calc R
C10 C -0.9993(4) 0.1592(3) 0.45620(15) 0.0149(5) Uani 1 1 d .
C11 C -0.9765(4) 0.1314(2) 0.39780(15) 0.0151(5) Uani 1 1 d .
H11 H -0.9703 0.0454 0.3854 0.018 Uiso 1 1 calc R
C12 C -0.9631(4) 0.2291(2) 0.35818(14) 0.0143(5) Uani 1 1 d .
H12 H -0.9433 0.2086 0.3195 0.017 Uiso 1 1 calc R
C13 C -0.7163(4) 0.3485(2) 0.28622(14) 0.0134(5) Uani 1 1 d .
C14 C -0.6478(4) 0.2628(2) 0.24587(15) 0.0145(5) Uani 1 1 d .
C15 C -0.7922(4) 0.1602(2) 0.20837(15) 0.0136(5) Uani 1 1 d .
C16 C -0.6169(4) 0.3444(3) 0.19418(17) 0.0236(6) Uani 1 1 d .
H16A H -0.7289 0.3903 0.1644 0.035 Uiso 1 1 calc GR
H16B H -0.5825 0.2897 0.1655 0.035 Uiso 1 1 calc GR
H16C H -0.5195 0.4058 0.2193 0.035 Uiso 1 1 calc GR
C17 C -0.4709(4) 0.1971(3) 0.29533(18) 0.0246(7) Uani 1 1 d .
H17A H -0.3792 0.2616 0.3214 0.037 Uiso 1 1 calc GR
H17B H -0.4276 0.1444 0.2686 0.037 Uiso 1 1 calc GR
H17C H -0.4923 0.1432 0.3277 0.037 Uiso 1 1 calc GR
O5 O -0.6585(3) 0.4538(3) 0.57415(13) 0.0329(6) Uani 1 1 d D
H5A H -0.575(5) 0.499(4) 0.605(2) 0.076(17) Uiso 1 1 d D
H5B H -0.697(6) 0.421(4) 0.601(2) 0.070(17) Uiso 1 1 d D

loop_
_atom_site_aniso_label
_atom_site_aniso_U_11
_atom_site_aniso_U_22
_atom_site_aniso_U_33
_atom_site_aniso_U_23
_atom_site_aniso_U_13
_atom_site_aniso_U_12
Zn1 0.01379(13) 0.00727(12) 0.01406(14) 0.00000(12) 0.00760(11) -0.00049(12)
O1 0.0151(9) 0.0127(8) 0.0170(10) -0.0015(7) 0.0088(8) 0.0019(7)
O2 0.0198(10) 0.0199(10) 0.0165(10) -0.0031(8) 0.0057(8) -0.0008(8)
O3 0.0230(10) 0.0231(10) 0.0216(11) -0.0076(9) 0.0149(9) -0.0050(8)
O4 0.0148(9) 0.0122(8) 0.0167(10) -0.0013(7) 0.0079(8) -0.0027(7)
N1 0.0112(10) 0.0104(9) 0.0155(11) -0.0015(8) 0.0059(9) -0.0008(8)
N2 0.0135(10) 0.0107(9) 0.0149(11) 0.0006(8) 0.0074(9) 0.0002(8)
C1 0.0159(12) 0.0144(12) 0.0166(13) -0.0009(10) 0.0074(11) -0.0014(10)
C2 0.0168(12) 0.0108(11) 0.0184(14) -0.0014(10) 0.0073(11) -0.0017(10)
C3 0.0144(12) 0.0136(11) 0.0173(13) -0.0026(10) 0.0083(11) -0.0016(10)
C4 0.0190(13) 0.0164(12) 0.0153(13) 0.0005(10) 0.0071(11) -0.0007(10)
C5 0.0164(12) 0.0117(11) 0.0175(13) 0.0004(10) 0.0067(11) -0.0005(10)
C6 0.0182(12) 0.0161(12) 0.0141(14) -0.0040(10) 0.0068(11) -0.0031(11)
C7 0.0221(13) 0.0158(12) 0.0190(13) 0.0037(11) 0.0135(11) -0.0001(11)
C8 0.0222(13) 0.0116(11) 0.0176(13) -0.0005(10) 0.0125(11) 0.0001(10)
C9 0.0237(14) 0.0147(12) 0.0188(14) -0.0006(10) 0.0140(12) -0.0004(10)
C10 0.0150(12) 0.0128(11) 0.0181(14) 0.0028(10) 0.0086(11) -0.0003(9)
C11 0.0196(13) 0.0094(11) 0.0197(14) 0.0009(10) 0.0118(11) -0.0004(10)
C12 0.0175(12) 0.0130(11) 0.0165(13) -0.0008(10) 0.0113(11) -0.0012(10)
C13 0.0159(12) 0.0091(10) 0.0164(13) -0.0019(9) 0.0085(10) -0.0035(9)
C14 0.0139(11) 0.0116(11) 0.0221(14) -0.0015(10) 0.0116(11) 0.0001(9)
C15 0.0123(11) 0.0100(11) 0.0207(14) -0.0005(10) 0.0094(11) 0.0020(9)
C16 0.0297(16) 0.0184(13) 0.0348(18) -0.0033(13) 0.0252(15) -0.0049(12)
C17 0.0112(12) 0.0195(13) 0.0370(19) -0.0053(13) 0.0059(13) 0.0015(10)
O5 0.0298(13) 0.0455(15) 0.0271(13) -0.0027(11) 0.0163(11) -0.0132(11)

loop_
_atom_type_symbol
_atom_type_description
_atom_type_scat_dispersion_real
_atom_type_scat_dispersion_imag
_atom_type_scat_source
C C 0.0033 0.0016 'International Tables Vol C Tables 4.2.6.8 and 6.1.1.4'
H H 0.0000 0.0000 'International Tables Vol C Tables 4.2.6.8 and 6.1.1.4'
N N 0.0061 0.0033 'International Tables Vol C Tables 4.2.6.8 and 6.1.1.4'
O O 0.0106 0.0060 'International Tables Vol C Tables 4.2.6.8 and 6.1.1.4'
Zn Zn 0.2839 1.4301 'International Tables Vol C Tables 4.2.6.8 and 6.1.1.4'

loop_
_geom_angle_atom_site_label_1
_geom_angle_atom_site_label_2
_geom_angle_atom_site_label_3
_geom_angle
_geom_angle_site_symmetry_1
_geom_angle_site_symmetry_3
O1 Zn1 O4 105.12(8) . 2_355
O1 Zn1 N1 118.68(8) . .
O1 Zn1 N2 104.19(9) . .
O4 Zn1 N1 99.75(9) 2_355 .
O4 Zn1 N2 118.44(8) 2_355 .
N1 Zn1 N2 111.28(9) . .
C13 O1 Zn1 108.20(17) . .
C15 O4 Zn1 109.18(17) . 2_345
C1 N1 Zn1 120.15(19) . .
C5 N1 Zn1 121.26(18) . .
C5 N1 C1 117.6(2) . .
C8 N2 Zn1 121.93(18) . .
C8 N2 C12 117.5(2) . .
C12 N2 Zn1 120.45(18) . .
N1 C1 H1 118.4 . .
N1 C1 C2 123.2(3) . .
C2 C1 H1 118.4 . .
C1 C2 H2 120.4 . .
C1 C2 C3 119.3(3) . .
C3 C2 H2 120.4 . .
C2 C3 C6 123.3(2) . .
C4 C3 C2 117.2(2) . .
C4 C3 C6 119.4(3) . .
C3 C4 H4 120.1 . .
C5 C4 C3 119.7(3) . .
C5 C4 H4 120.1 . .
N1 C5 C4 122.9(3) . .
N1 C5 H5 118.5 . .
C4 C5 H5 118.5 . .
C3 C6 H6 117.4 . .
C6 C6 C3 125.3(3) 3_476 .
C6 C6 H6 117.4 3_476 .
C7 C7 H7 117.6 3_356 .
C7 C7 C10 124.8(4) 3_356 .
C10 C7 H7 117.6 . .
N2 C8 H8 118.7 . .
N2 C8 C9 122.7(2) . .
C9 C8 H8 118.7 . .
C8 C9 H9 120.0 . .
C8 C9 C10 120.0(3) . .
C10 C9 H9 120.0 . .
C9 C10 C7 118.8(3) . .
C9 C10 C11 117.3(2) . .
C11 C10 C7 124.0(2) . .
C10 C11 H11 120.2 . .
C12 C11 C10 119.7(2) . .
C12 C11 H11 120.2 . .
N2 C12 C11 122.9(2) . .
N2 C12 H12 118.5 . .
C11 C12 H12 118.5 . .
O1 C13 C14 115.7(2) . .
O2 C13 O1 122.9(2) . .
O2 C13 C14 121.4(2) . .
C13 C14 C15 108.1(2) . .
C16 C14 C13 108.7(2) . .
C16 C14 C15 111.0(2) . .
C16 C14 C17 109.9(2) . .
C17 C14 C13 110.6(2) . .
C17 C14 C15 108.6(2) . .
O3 C15 O4 123.5(2) . .
O3 C15 C14 120.7(2) . .
O4 C15 C14 115.9(2) . .
C14 C16 H16A 109.5 . .
C14 C16 H16B 109.5 . .
C14 C16 H16C 109.5 . .
H16A C16 H16B 109.5 . .
H16A C16 H16C 109.5 . .
H16B C16 H16C 109.5 . .
C14 C17 H17A 109.5 . .
C14 C17 H17B 109.5 . .
C14 C17 H17C 109.5 . .
H17A C17 H17B 109.5 . .
H17A C17 H17C 109.5 . .
H17B C17 H17C 109.5 . .
H5A O5 H5B 97(4) . .

loop_
_geom_bond_atom_site_label_1
_geom_bond_atom_site_label_2
_geom_bond_distance
_geom_bond_site_symmetry_2
Zn1 O1 1.9684(19) .
Zn1 O4 1.9832(19) 2_355
Zn1 N1 2.027(2) .
Zn1 N2 2.032(2) .
O1 C13 1.285(3) .
O2 C13 1.232(3) .
O3 C15 1.232(3) .
O4 Zn1 1.9832(19) 2_345
O4 C15 1.292(3) .
N1 C1 1.345(3) .
N1 C5 1.339(4) .
N2 C8 1.345(3) .
N2 C12 1.348(3) .
C1 H1 0.9500 .
C1 C2 1.372(4) .
C2 H2 0.9500 .
C2 C3 1.400(4) .
C3 C4 1.395(4) .
C3 C6 1.460(4) .
C4 H4 0.9500 .
C4 C5 1.374(4) .
C5 H5 0.9500 .
C6 C6 1.335(5) 3_476
C6 H6 0.9500 .
C7 C7 1.339(5) 3_356
C7 H7 0.9500 .
C7 C10 1.461(4) .
C8 H8 0.9500 .
C8 C9 1.378(4) .
C9 H9 0.9500 .
C9 C10 1.387(4) .
C10 C11 1.394(4) .
C11 H11 0.9500 .
C11 C12 1.375(4) .
C12 H12 0.9500 .
C13 C14 1.534(4) .
C14 C15 1.537(4) .
C14 C16 1.523(4) .
C14 C17 1.528(4) .
C16 H16A 0.9800 .
C16 H16B 0.9800 .
C16 H16C 0.9800 .
C17 H17A 0.9800 .
C17 H17B 0.9800 .
C17 H17C 0.9800 .
O5 H5A 0.850(3) .
O5 H5B 0.850(3) .

loop_
_geom_torsion_atom_site_label_1
_geom_torsion_atom_site_label_2
_geom_torsion_atom_site_label_3
_geom_torsion_atom_site_label_4
_geom_torsion
_geom_torsion_site_symmetry_1
_geom_torsion_site_symmetry_4
Zn1 O1 C13 O2 -5.1(3) . .
Zn1 O1 C13 C14 175.30(17) . .
Zn1 O4 C15 O3 -10.2(3) 2_345 .
Zn1 O4 C15 C14 170.93(17) 2_345 .
Zn1 N1 C1 C2 168.2(2) . .
Zn1 N1 C5 C4 -167.3(2) . .
Zn1 N2 C8 C9 -174.4(2) . .
Zn1 N2 C12 C11 176.2(2) . .
O1 C13 C14 C15 -54.9(3) . .
O1 C13 C14 C16 65.7(3) . .
O1 C13 C14 C17 -173.6(2) . .
O2 C13 C14 C15 125.6(3) . .
O2 C13 C14 C16 -113.9(3) . .
O2 C13 C14 C17 6.8(3) . .
N1 C1 C2 C3 -0.5(4) . .
N2 C8 C9 C10 -1.1(5) . .
C1 N1 C5 C4 1.5(4) . .
C1 C2 C3 C4 1.0(4) . .
C1 C2 C3 C6 -177.5(3) . .
C2 C3 C4 C5 -0.2(4) . .
C2 C3 C6 C6 0.6(6) . 3_476
C3 C4 C5 N1 -1.0(4) . .
C4 C3 C6 C6 -177.8(4) . 3_476
C5 N1 C1 C2 -0.7(4) . .
C6 C3 C4 C5 178.3(3) . .
C7 C7 C10 C9 -176.4(4) 3_356 .
C7 C7 C10 C11 4.1(6) 3_356 .
C7 C10 C11 C12 -178.4(3) . .
C8 N2 C12 C11 0.6(4) . .
C8 C9 C10 C7 180.0(3) . .
C8 C9 C10 C11 -0.5(4) . .
C9 C10 C11 C12 2.1(4) . .
C10 C11 C12 N2 -2.2(4) . .
C12 N2 C8 C9 1.1(4) . .
C13 C14 C15 O3 130.3(3) . .
C13 C14 C15 O4 -50.7(3) . .
C16 C14 C15 O3 11.2(3) . .
C16 C14 C15 O4 -169.9(2) . .
C17 C14 C15 O3 -109.7(3) . .
C17 C14 C15 O4 69.3(3) . .
